data_7708213
loop_
_publ_author_name
'Qian, Junfeng'
'Lu, Huangjie'
'Zheng, Zhaofa'
'Xu, Miaomiao'
'Qian, Yuan'
'Zhang, Zhi-Hui'
'Wang, Jian-Qiang'
'He, Mingyang'
'Lin, Jian'

_publ_section_title
;
 Achieving Colour Tuneable and White-Light Luminescence in a Large Family
 of Dual-Emission Lanthanide Coordination Polymers
;
_journal_name_full 'Dalton Transactions'
_journal_paper_doi 10.1039/D1DT01618K
_journal_year 2021
_chemical_formula_moiety 'C18 N3 O6 Sm'
_chemical_formula_sum 'C18 N3 O6 Sm'
_chemical_formula_weight 504.56
_chemical_melting_point ?
_chemical_name_common 'Samarium 2,2':6',2''-terpyridine-4'-carboxyli'
_space_group_crystal_system monoclinic
_space_group_IT_number 15
_space_group_name_Hall '-C 2yc'
_space_group_name_H-M_alt 'C 1 2/c 1'
_audit_creation_method SHELXL-2014
_audit_update_record
;
2021-07-16 deposited with the CCDC.	2021-09-06 downloaded from the CCDC.
;
_cell_angle_alpha 90
_cell_angle_beta 125.099(2)
_cell_angle_gamma 90
_cell_formula_units_Z 4
_cell_length_a 17.9643(15)
_cell_length_b 9.4713(6)
_cell_length_c 11.8804(9)
_cell_measurement_reflns_used 7257
_cell_measurement_temperature 293(2)
_cell_measurement_theta_max 54.959
_cell_measurement_theta_min 5.115
_cell_volume 1653.8(2)
_computing_cell_refinement 'Bruker SAINT'
_computing_data_collection 'Bruker APEX3'
_computing_data_reduction 'Bruker SAINT'
_computing_molecular_graphics 'Bruker SHELXTL'
_computing_publication_material 'Bruker SHELXTL'
_computing_structure_refinement 'SHELXL-2014 (Sheldrick, 2014)'
_computing_structure_solution 'SHELXS-97 (Sheldrick 2008)'
_diffrn_ambient_temperature 293(2)
_diffrn_measured_fraction_theta_full 0.997
_diffrn_measured_fraction_theta_max 0.994
_diffrn_measurement_device_type 'Bruker APEX-II CCD'
_diffrn_measurement_method '0.5 wide w/ exposures'
_diffrn_radiation_type MoK\a
_diffrn_radiation_wavelength 0.71073
_diffrn_reflns_av_R_equivalents 0.0541
_diffrn_reflns_av_unetI/netI 0.0337
_diffrn_reflns_Laue_measured_fraction_full 0.997
_diffrn_reflns_Laue_measured_fraction_max 0.994
_diffrn_reflns_limit_h_max 21
_diffrn_reflns_limit_h_min -23
_diffrn_reflns_limit_k_max 11
_diffrn_reflns_limit_k_min -12
_diffrn_reflns_limit_l_max 15
_diffrn_reflns_limit_l_min -15
_diffrn_reflns_number 11711
_diffrn_reflns_point_group_measured_fraction_full 0.997
_diffrn_reflns_point_group_measured_fraction_max 0.994
_diffrn_reflns_theta_full 25.242
_diffrn_reflns_theta_max 27.529
_diffrn_reflns_theta_min 2.558
_exptl_absorpt_coefficient_mu 3.594
_exptl_absorpt_correction_T_max 0.806
_exptl_absorpt_correction_T_min 0.715
_exptl_absorpt_correction_type multi-scan
_exptl_absorpt_process_details SHELTXPREP
_exptl_crystal_colour colorless
_exptl_crystal_density_diffrn 2.026
_exptl_crystal_description block
_exptl_crystal_F_000 956
_exptl_crystal_size_max 0.10
_exptl_crystal_size_mid 0.08
_exptl_crystal_size_min 0.06
_refine_diff_density_max 0.807
_refine_diff_density_min -0.804
_refine_diff_density_rms 0.141
_refine_ls_extinction_method none
_refine_ls_goodness_of_fit_ref 1.094
_refine_ls_hydrogen_treatment undef
_refine_ls_matrix_type full
_refine_ls_number_parameters 129
_refine_ls_number_reflns 1901
_refine_ls_number_restraints 0
_refine_ls_restrained_S_all 1.094
_refine_ls_R_factor_all 0.0305
_refine_ls_R_factor_gt 0.0275
_refine_ls_shift/su_max 0.000
_refine_ls_shift/su_mean 0.000
_refine_ls_structure_factor_coef Fsqd
_refine_ls_weighting_details 'w=1/[\s^2^(Fo^2^)+(0.0450P)^2^+2.8799P] where P=(Fo^2^+2Fc^2^)/3'
_refine_ls_weighting_scheme calc
_refine_ls_wR_factor_gt 0.0737
_refine_ls_wR_factor_ref 0.0756
_reflns_Friedel_coverage 0.000
_reflns_number_gt 1784
_reflns_number_total 1901
_reflns_threshold_expression 'I > 2\s(I)'
_cod_data_source_file d1dt01618k2.cif
_cod_data_source_block SmTPC2
_cod_depositor_comments
;
The following automatic conversions were performed:

data item '_chemical_melting_point' value 'N/a' was changed to '?' --
the value is undefined or not given.

Automatic conversion script
Id: cif_fix_values 7556 2019-12-06 15:28:31Z antanas 
;
_cod_original_sg_symbol_H-M 'C 2/c'
_cod_database_code 7708213
_shelx_space_group_comment
;
The symmetry employed for this shelxl refinement is uniquely defined
by the following loop, which should always be used as a source of
symmetry information in preference to the above space-group names.
They are only intended as comments.
;
_shelxl_version_number 2014-3

loop_
_space_group_symop_operation_xyz
'x, y, z'
'-x, y, -z+1/2'
'x+1/2, y+1/2, z'
'-x+1/2, y+1/2, -z+1/2'
'-x, -y, -z'
'x, -y, z-1/2'
'-x+1/2, -y+1/2, -z'
'x+1/2, -y+1/2, z-1/2'

loop_
_atom_site_label
_atom_site_type_symbol
_atom_site_fract_x
_atom_site_fract_y
_atom_site_fract_z
_atom_site_U_iso_or_equiv
_atom_site_adp_type
_atom_site_occupancy
_atom_site_site_symmetry_order
_atom_site_calc_flag
_atom_site_refinement_flags_posn
_atom_site_refinement_flags_adp
_atom_site_refinement_flags_occupancy
_atom_site_disorder_assembly
_atom_site_disorder_group
Sm1 Sm 0.5000 -0.15951(2) 0.7500 0.02079(11) Uani 1 2 d S T P . .
N1 N 0.5000 0.5782(5) 0.7500 0.0269(9) Uani 1 2 d S T P . .
N2 N 0.5895(2) 0.7338(4) 0.6774(4) 0.0332(7) Uani 1 1 d . . . . .
O1 O 0.4831(3) 0.0622(3) 0.8257(4) 0.0443(8) Uani 1 1 d . . . . .
O2 O 0.3967(3) -0.2260(4) 0.5139(4) 0.0594(10) Uani 1 1 d . . . . .
O3 O 0.3376(3) -0.0791(5) 0.5815(4) 0.0638(10) Uani 1 1 d . . . . .
C1 C 0.5449(3) 0.5051(4) 0.7084(4) 0.0292(8) Uani 1 1 d . . . . .
C2 C 0.5000 0.1261(7) 0.7500 0.0362(13) Uani 1 2 d S T P . .
C3 C 0.5000 0.2847(6) 0.7500 0.0299(11) Uani 1 2 d S T P . .
C4 C 0.5955(3) 0.5927(4) 0.6687(4) 0.0298(8) Uani 1 1 d . . . . .
C5 C 0.5444(3) 0.3575(4) 0.7036(5) 0.0332(9) Uani 1 1 d . . . . .
C6 C 0.3325(4) -0.1548(5) 0.4917(6) 0.0458(12) Uani 1 1 d . . . . .
C7 C 0.6335(4) 0.8199(5) 0.6424(6) 0.0418(11) Uani 1 1 d . . . . .
C8 C 0.6463(3) 0.5319(5) 0.6271(5) 0.0378(9) Uani 1 1 d . . . . .
C9 C 0.6944(4) 0.6197(6) 0.5954(5) 0.0458(11) Uani 1 1 d . . . . .
C10 C 0.6868(3) 0.7659(5) 0.6017(5) 0.0455(11) Uani 1 1 d . . . . .

loop_
_atom_site_aniso_label
_atom_site_aniso_U_11
_atom_site_aniso_U_22
_atom_site_aniso_U_33
_atom_site_aniso_U_23
_atom_site_aniso_U_13
_atom_site_aniso_U_12
Sm1 0.02966(16) 0.01121(15) 0.02889(16) 0.000 0.02114(13) 0.000
N1 0.033(2) 0.020(2) 0.032(2) 0.000 0.021(2) 0.000
N2 0.0356(18) 0.0294(19) 0.0425(19) 0.0013(15) 0.0270(16) -0.0013(14)
O1 0.069(2) 0.0273(16) 0.0560(19) -0.0017(14) 0.0471(18) -0.0020(15)
O2 0.056(2) 0.056(2) 0.055(2) -0.0074(18) 0.0248(18) 0.0042(19)
O3 0.063(2) 0.067(3) 0.065(2) -0.002(2) 0.039(2) 0.013(2)
C1 0.0302(19) 0.026(2) 0.0301(18) 0.0001(15) 0.0165(16) 0.0006(15)
C2 0.041(3) 0.036(3) 0.035(3) 0.000 0.024(3) 0.000
C3 0.034(3) 0.022(3) 0.034(3) 0.000 0.019(2) 0.000
C4 0.0311(19) 0.027(2) 0.0304(18) -0.0009(16) 0.0170(16) -0.0004(16)
C5 0.039(2) 0.027(2) 0.038(2) -0.0014(16) 0.0245(19) 0.0004(16)
C6 0.047(3) 0.044(3) 0.045(3) -0.001(2) 0.026(2) 0.007(2)
C7 0.048(3) 0.033(2) 0.056(3) 0.005(2) 0.036(2) -0.0046(19)
C8 0.042(2) 0.037(2) 0.042(2) -0.0001(19) 0.029(2) 0.0047(19)
C9 0.052(3) 0.050(3) 0.052(3) 0.007(2) 0.039(2) 0.009(2)
C10 0.052(3) 0.043(3) 0.059(3) 0.004(2) 0.042(2) -0.002(2)

loop_
_atom_type_symbol
_atom_type_description
_atom_type_scat_dispersion_real
_atom_type_scat_dispersion_imag
_atom_type_scat_source
C C 0.0033 0.0016 'International Tables Vol C Tables 4.2.6.8 and 6.1.1.4'
N N 0.0061 0.0033 'International Tables Vol C Tables 4.2.6.8 and 6.1.1.4'
O O 0.0106 0.0060 'International Tables Vol C Tables 4.2.6.8 and 6.1.1.4'
Sm Sm -0.1638 3.4418 'International Tables Vol C Tables 4.2.6.8 and 6.1.1.4'

loop_
_geom_angle_atom_site_label_1
_geom_angle_atom_site_label_2
_geom_angle_atom_site_label_3
_geom_angle
_geom_angle_site_symmetry_1
_geom_angle_site_symmetry_3
_geom_angle_publ_flag
O1 Sm1 O1 55.43(15) 2_656 . ?
O1 Sm1 O2 88.32(13) 2_656 . ?
O1 Sm1 O2 119.70(13) . . ?
O1 Sm1 O2 119.70(13) 2_656 2_656 ?
O1 Sm1 O2 88.32(13) . 2_656 ?
O2 Sm1 O2 149.5(2) . 2_656 ?
O1 Sm1 N2 139.07(11) 2_656 2_646 ?
O1 Sm1 N2 88.74(11) . 2_646 ?
O2 Sm1 N2 94.63(14) . 2_646 ?
O2 Sm1 N2 72.62(13) 2_656 2_646 ?
O1 Sm1 N2 88.74(11) 2_656 1_545 ?
O1 Sm1 N2 139.07(11) . 1_545 ?
O2 Sm1 N2 72.62(13) . 1_545 ?
O2 Sm1 N2 94.62(13) 2_656 1_545 ?
N2 Sm1 N2 131.05(17) 2_646 1_545 ?
O1 Sm1 N1 152.28(7) 2_656 1_545 ?
O1 Sm1 N1 152.28(7) . 1_545 ?
O2 Sm1 N1 74.74(10) . 1_545 ?
O2 Sm1 N1 74.74(10) 2_656 1_545 ?
N2 Sm1 N1 65.52(8) 2_646 1_545 ?
N2 Sm1 N1 65.52(8) 1_545 1_545 ?
O1 Sm1 O3 76.96(14) 2_656 . ?
O1 Sm1 O3 72.06(13) . . ?
O2 Sm1 O3 52.15(13) . . ?
O2 Sm1 O3 140.57(14) 2_656 . ?
N2 Sm1 O3 73.08(13) 2_646 . ?
N2 Sm1 O3 122.74(12) 1_545 . ?
N1 Sm1 O3 107.54(10) 1_545 . ?
O1 Sm1 O3 72.06(13) 2_656 2_656 ?
O1 Sm1 O3 76.96(14) . 2_656 ?
O2 Sm1 O3 140.56(14) . 2_656 ?
O2 Sm1 O3 52.15(13) 2_656 2_656 ?
N2 Sm1 O3 122.74(12) 2_646 2_656 ?
N2 Sm1 O3 73.08(13) 1_545 2_656 ?
N1 Sm1 O3 107.54(10) 1_545 2_656 ?
O3 Sm1 O3 144.9(2) . 2_656 ?
O1 Sm1 C2 27.72(7) 2_656 . ?
O1 Sm1 C2 27.72(7) . . ?
O2 Sm1 C2 105.26(10) . . ?
O2 Sm1 C2 105.26(10) 2_656 . ?
N2 Sm1 C2 114.48(8) 2_646 . ?
N2 Sm1 C2 114.48(8) 1_545 . ?
N1 Sm1 C2 180.0 1_545 . ?
O3 Sm1 C2 72.46(10) . . ?
O3 Sm1 C2 72.46(10) 2_656 . ?
O1 Sm1 C6 82.05(13) 2_656 . ?
O1 Sm1 C6 96.33(13) . . ?
O2 Sm1 C6 25.77(14) . . ?
O2 Sm1 C6 155.35(16) 2_656 . ?
N2 Sm1 C6 83.27(15) 2_646 . ?
N2 Sm1 C6 97.49(14) 1_545 . ?
N1 Sm1 C6 90.91(9) 1_545 . ?
O3 Sm1 C6 26.38(13) . . ?
O3 Sm1 C6 152.41(15) 2_656 . ?
C2 Sm1 C6 89.09(9) . . ?
O1 Sm1 C6 96.33(13) 2_656 2_656 ?
O1 Sm1 C6 82.05(14) . 2_656 ?
O2 Sm1 C6 155.35(15) . 2_656 ?
O2 Sm1 C6 25.77(14) 2_656 2_656 ?
N2 Sm1 C6 97.49(14) 2_646 2_656 ?
N2 Sm1 C6 83.27(15) 1_545 2_656 ?
N1 Sm1 C6 90.91(9) 1_545 2_656 ?
O3 Sm1 C6 152.42(15) . 2_656 ?
O3 Sm1 C6 26.38(13) 2_656 2_656 ?
C2 Sm1 C6 89.09(9) . 2_656 ?
C6 Sm1 C6 178.18(18) . 2_656 ?
C1 N1 C1 118.6(5) . 2_656 ?
C1 N1 Sm1 120.7(2) . 1_565 ?
C1 N1 Sm1 120.7(2) 2_656 1_565 ?
C4 N2 C7 119.1(4) . . ?
C4 N2 Sm1 122.3(2) . 1_565 ?
C7 N2 Sm1 118.5(3) . 1_565 ?
C2 O1 Sm1 91.0(3) . . ?
C6 O2 Sm1 96.2(3) . . ?
C6 O3 Sm1 89.3(3) . . ?
N1 C1 C5 122.3(4) . . ?
N1 C1 C4 115.5(4) . . ?
C5 C1 C4 122.2(4) . . ?
O1 C2 O1 122.5(6) 2_656 . ?
O1 C2 C3 118.7(3) 2_656 . ?
O1 C2 C3 118.7(3) . . ?
O1 C2 Sm1 61.3(3) 2_656 . ?
O1 C2 Sm1 61.3(3) . . ?
C3 C2 Sm1 180.0 . . ?
C5 C3 C5 120.4(5) . 2_656 ?
C5 C3 C2 119.8(3) . . ?
C5 C3 C2 119.8(3) 2_656 . ?
N2 C4 C8 122.4(4) . . ?
N2 C4 C1 115.9(3) . . ?
C8 C4 C1 121.7(4) . . ?
C3 C5 C1 118.2(4) . . ?
O2 C6 O3 122.4(5) . . ?
O2 C6 Sm1 58.0(3) . . ?
O3 C6 Sm1 64.3(3) . . ?
N2 C7 C10 121.6(4) . . ?
C4 C8 C9 119.0(4) . . ?
C10 C9 C8 118.7(4) . . ?
C7 C10 C9 119.3(4) . . ?

loop_
_geom_bond_atom_site_label_1
_geom_bond_atom_site_label_2
_geom_bond_distance
_geom_bond_site_symmetry_2
_geom_bond_publ_flag
Sm1 O1 2.372(3) 2_656 ?
Sm1 O1 2.372(3) . ?
Sm1 O2 2.392(4) . ?
Sm1 O2 2.392(4) 2_656 ?
Sm1 N2 2.439(3) 2_646 ?
Sm1 N2 2.439(3) 1_545 ?
Sm1 N1 2.484(5) 1_545 ?
Sm1 O3 2.527(4) . ?
Sm1 O3 2.527(4) 2_656 ?
Sm1 C2 2.705(7) . ?
Sm1 C6 2.803(6) . ?
Sm1 C6 2.803(6) 2_656 ?
N1 C1 1.354(5) . ?
N1 C1 1.354(5) 2_656 ?
N1 Sm1 2.484(5) 1_565 ?
N2 C4 1.349(6) . ?
N2 C7 1.355(6) . ?
N2 Sm1 2.439(3) 1_565 ?
O1 C2 1.258(5) . ?
O2 C6 1.226(6) . ?
O3 C6 1.245(6) . ?
C1 C5 1.399(5) . ?
C1 C4 1.492(6) . ?
C2 O1 1.258(5) 2_656 ?
C2 C3 1.502(8) . ?
C3 C5 1.387(5) . ?
C3 C5 1.387(5) 2_656 ?
C4 C8 1.389(6) . ?
C7 C10 1.395(7) . ?
C8 C9 1.398(7) . ?
C9 C10 1.398(7) . ?
